data_7025494
loop_
_publ_author_name
'Hayes, Stuart A.'
'Berger, Raphael J. F.'
'Neumann, Beate'
'Mitzel, Norbert W.'
'Bader, Julia'
'Hoge, Berthold'

_publ_section_title
;
 Molecular structure of tris(pentafluoroethyl)phosphane P(C2F5)3.
;
_journal_issue 24
_journal_name_full 'Dalton transactions (Cambridge, England : 2003)'
_journal_page_first 5630
_journal_page_last 5636
_journal_paper_doi 10.1039/c001310b
_journal_volume 39
_journal_year 2010
_chemical_formula_moiety 'C6 F15 P'
_chemical_formula_sum 'C6 F15 P'
_chemical_formula_weight 388.03
_chemical_name_systematic ?
_space_group_IT_number 148
_symmetry_cell_setting trigonal
_symmetry_space_group_name_Hall '-R 3'
_symmetry_space_group_name_H-M 'R -3 :H'
_atom_sites_solution_primary direct
_atom_sites_solution_secondary difmap
_audit_creation_method SHELXL-97
_cell_angle_alpha 90.00
_cell_angle_beta 90.00
_cell_angle_gamma 120.00
_cell_formula_units_Z 6
_cell_length_a 13.4590(4)
_cell_length_b 13.4590(4)
_cell_length_c 10.8110(3)
_cell_measurement_reflns_used 4188
_cell_measurement_temperature 100(2)
_cell_measurement_theta_max 30.034
_cell_measurement_theta_min 2.910
_cell_volume 1695.99(9)
_computing_cell_refinement 'HKL Scalepack (Otwinowski & Minor 1997)'
_computing_data_collection 'Collect, Bruker AXS, 2004'
_computing_data_reduction 'Denzo and Scalepack (Otwinowski & Minor, 1997)'
_computing_molecular_graphics 'SHELXTL-PLUS (1990)'
_computing_publication_material 'SHELXL-97 (Sheldrick, 1997)'
_computing_structure_refinement 'SHELXL-97 (Sheldrick, 1997)'
_computing_structure_solution 'SHELXS-97 (Sheldrick, 1990)'
_diffrn_ambient_temperature 100(2)
_diffrn_measured_fraction_theta_full 0.993
_diffrn_measured_fraction_theta_max 0.993
_diffrn_measurement_device_type KappaCCD
_diffrn_measurement_method CCD
_diffrn_radiation_monochromator graphite
_diffrn_radiation_source 'fine-focus sealed tube'
_diffrn_radiation_type MoK\a
_diffrn_radiation_wavelength 0.71073
_diffrn_reflns_av_R_equivalents 0.028
_diffrn_reflns_av_sigmaI/netI 0.0192
_diffrn_reflns_limit_h_max 18
_diffrn_reflns_limit_h_min -18
_diffrn_reflns_limit_k_max 15
_diffrn_reflns_limit_k_min -15
_diffrn_reflns_limit_l_max 14
_diffrn_reflns_limit_l_min -14
_diffrn_reflns_number 6601
_diffrn_reflns_theta_full 29.94
_diffrn_reflns_theta_max 29.94
_diffrn_reflns_theta_min 3.03
_exptl_absorpt_coefficient_mu 0.443
_exptl_absorpt_correction_T_max 0.8786
_exptl_absorpt_correction_T_min 0.8786
_exptl_absorpt_correction_type multi-scan
_exptl_absorpt_process_details 'Denzo and Scalepack (Otwinowski & Minor, 1997)'
_exptl_crystal_colour Colourless
_exptl_crystal_density_diffrn 2.280
_exptl_crystal_density_method 'not measured'
_exptl_crystal_description capillary
_exptl_crystal_F_000 1116
_exptl_crystal_size_max 0.30
_exptl_crystal_size_mid 0.30
_exptl_crystal_size_min 0.30
_refine_diff_density_max 0.853
_refine_diff_density_min -0.268
_refine_diff_density_rms 0.062
_refine_ls_extinction_method none
_refine_ls_goodness_of_fit_ref 1.101
_refine_ls_matrix_type full
_refine_ls_number_parameters 67
_refine_ls_number_reflns 1086
_refine_ls_number_restraints 0
_refine_ls_restrained_S_all 1.101
_refine_ls_R_factor_all 0.0309
_refine_ls_R_factor_gt 0.0287
_refine_ls_shift/su_max 0.001
_refine_ls_shift/su_mean 0.000
_refine_ls_structure_factor_coef Fsqd
_refine_ls_weighting_details 'calc w=1/[\s^2^(Fo^2^)+(0.0373P)^2^+1.9081P] where P=(Fo^2^+2Fc^2^)/3'
_refine_ls_weighting_scheme calc
_refine_ls_wR_factor_gt 0.0765
_refine_ls_wR_factor_ref 0.0781
_reflns_number_gt 1009
_reflns_number_total 1086
_reflns_threshold_expression >2sigma(I)
_cod_data_source_file c001310b.txt
_cod_data_source_block tris(pentafluoroethyl)phosphane
_cod_depositor_comments
;
The following automatic conversions were performed:

'_symmetry_cell_setting' value 'Trigonal' changed to 'trigonal'
according to /home/saulius/struct/CIF-dictionaries/cif_core.dic
dictionary named 'cif_core.dic' version 2.4.2 from 2011-04-26.

Automatic conversion script
Id: cif_fix_values 1891 2012-01-12 08:04:46Z andrius 
;
_cod_original_cell_volume 1695.98(9)
_cod_original_sg_symbol_H-M 'R -3'
_cod_database_code 7025494

loop_
_symmetry_equiv_pos_as_xyz
'x, y, z'
'-y, x-y, z'
'-x+y, -x, z'
'x+2/3, y+1/3, z+1/3'
'-y+2/3, x-y+1/3, z+1/3'
'-x+y+2/3, -x+1/3, z+1/3'
'x+1/3, y+2/3, z+2/3'
'-y+1/3, x-y+2/3, z+2/3'
'-x+y+1/3, -x+2/3, z+2/3'
'-x, -y, -z'
'y, -x+y, -z'
'x-y, x, -z'
'-x+2/3, -y+1/3, -z+1/3'
'y+2/3, -x+y+1/3, -z+1/3'
'x-y+2/3, x+1/3, -z+1/3'
'-x+1/3, -y+2/3, -z+2/3'
'y+1/3, -x+y+2/3, -z+2/3'
'x-y+1/3, x+2/3, -z+2/3'

loop_
_atom_site_label
_atom_site_type_symbol
_atom_site_fract_x
_atom_site_fract_y
_atom_site_fract_z
_atom_site_U_iso_or_equiv
_atom_site_adp_type
_atom_site_occupancy
_atom_site_symmetry_multiplicity
_atom_site_calc_flag
_atom_site_refinement_flags
P1 P 0.0000 0.0000 0.81159(4) 0.01725(13) Uani 1 3 d S
F1 F 0.08869(7) 0.20998(6) 0.71536(8) 0.0293(2) Uani 1 1 d .
F2 F 0.14449(7) 0.10606(7) 0.61423(7) 0.02584(19) Uani 1 1 d .
F3 F 0.21069(8) 0.22004(8) 0.91284(9) 0.0379(2) Uani 1 1 d .
F4 F 0.31370(7) 0.27429(7) 0.74702(9) 0.0368(2) Uani 1 1 d .
F5 F 0.26576(7) 0.11062(7) 0.82895(8) 0.0305(2) Uani 1 1 d .
C1 C 0.11967(10) 0.12922(9) 0.72763(10) 0.0198(2) Uani 1 1 d .
C2 C 0.23065(10) 0.18503(10) 0.80546(12) 0.0241(2) Uani 1 1 d .

loop_
_atom_site_aniso_label
_atom_site_aniso_U_11
_atom_site_aniso_U_22
_atom_site_aniso_U_33
_atom_site_aniso_U_23
_atom_site_aniso_U_13
_atom_site_aniso_U_12
P1 0.01591(16) 0.01591(16) 0.0199(2) 0.000 0.000 0.00795(8)
F1 0.0246(4) 0.0184(3) 0.0462(5) 0.0063(3) 0.0012(3) 0.0117(3)
F2 0.0248(4) 0.0293(4) 0.0200(3) 0.0030(3) 0.0036(3) 0.0110(3)
F3 0.0311(4) 0.0382(5) 0.0370(5) -0.0183(4) -0.0062(3) 0.0117(4)
F4 0.0201(4) 0.0238(4) 0.0517(5) 0.0069(3) 0.0000(3) 0.0000(3)
F5 0.0249(4) 0.0284(4) 0.0391(5) -0.0009(3) -0.0089(3) 0.0140(3)
C1 0.0184(5) 0.0167(5) 0.0234(5) 0.0014(4) 0.0010(4) 0.0081(4)
C2 0.0185(5) 0.0198(5) 0.0295(6) -0.0013(4) -0.0007(4) 0.0063(4)

loop_
_atom_type_symbol
_atom_type_description
_atom_type_scat_dispersion_real
_atom_type_scat_dispersion_imag
_atom_type_scat_source
C C 0.0033 0.0016 'International Tables Vol C Tables 4.2.6.8 and 6.1.1.4'
F F 0.0171 0.0103 'International Tables Vol C Tables 4.2.6.8 and 6.1.1.4'
P P 0.1023 0.0942 'International Tables Vol C Tables 4.2.6.8 and 6.1.1.4'

loop_
_geom_angle_atom_site_label_1
_geom_angle_atom_site_label_2
_geom_angle_atom_site_label_3
_geom_angle
_geom_angle_site_symmetry_1
_geom_angle_site_symmetry_3
C1 P1 C1 99.24(5) 3 .
C1 P1 C1 99.24(5) 3 2
C1 P1 C1 99.24(5) . 2
F2 C1 F1 107.98(9) . .
F2 C1 C2 108.49(9) . .
F1 C1 C2 105.96(9) . .
F2 C1 P1 114.57(8) . .
F1 C1 P1 108.69(8) . .
C2 C1 P1 110.78(8) . .
F4 C2 F5 108.57(10) . .
F4 C2 F3 108.90(10) . .
F5 C2 F3 108.14(11) . .
F4 C2 C1 110.76(10) . .
F5 C2 C1 111.10(10) . .
F3 C2 C1 109.31(10) . .

loop_
_geom_bond_atom_site_label_1
_geom_bond_atom_site_label_2
_geom_bond_distance
_geom_bond_site_symmetry_2
P1 C1 1.9083(11) 3
P1 C1 1.9083(11) .
P1 C1 1.9084(11) 2
F1 C1 1.3513(13) .
F2 C1 1.3475(13) .
F3 C2 1.3298(15) .
F4 C2 1.3225(14) .
F5 C2 1.3281(15) .
C1 C2 1.5431(17) .
